data_4027036
loop_
_publ_author_name
'Ulf Scheffler'
'Rainer Mahrwald'

_publ_section_title
;
 Histidine-Catalyzed Asymmetric Aldol Addition of Enolizable Aldehydes:
 Insights into its Mechanism
;
_journal_name_full 'Journal of Organic Chemistry'
_journal_page_first 2310
_journal_page_last 2330
_journal_paper_doi 10.1021/jo202558f
_journal_volume 77
_journal_year 2012
_chemical_absolute_configuration rmad
_chemical_formula_moiety 'C17 H21 Br O4'
_chemical_formula_sum 'C17 H21 Br O4'
_chemical_formula_weight 369.25
_chemical_name_systematic
; 
 ? 
;
_space_group_IT_number 19
_symmetry_cell_setting orthorhombic
_symmetry_space_group_name_Hall 'P 2ac 2ab'
_symmetry_space_group_name_H-M 'P 21 21 21'
_atom_sites_solution_hydrogens geom
_atom_sites_solution_primary direct
_atom_sites_solution_secondary difmap
_audit_creation_method SHELXL-97
_cell_angle_alpha 90.00
_cell_angle_beta 90.00
_cell_angle_gamma 90.00
_cell_formula_units_Z 4
_cell_length_a 8.7936(7)
_cell_length_b 8.8297(9)
_cell_length_c 20.9298(10)
_cell_measurement_reflns_used 7438
_cell_measurement_temperature 100(2)
_cell_measurement_theta_max 27.49
_cell_measurement_theta_min 2.51
_cell_volume 1625.1(2)
_computing_cell_refinement 'X-AREA (Stoe & Cie, 2002)'
_computing_data_collection 'X-AREA (Stoe & Cie, 2002)'
_computing_data_reduction 'X-RED (Stoe & Cie, 2002)'
_computing_molecular_graphics 'PLATON, 1990'
_computing_publication_material 'PLATON, 1990'
_computing_structure_refinement 'SHELXL97 (Sheldrick, 1997)'
_computing_structure_solution 'SHELXS97 (Sheldrick, 1997)'
_diffrn_ambient_temperature 100(2)
_diffrn_detector_area_resol_mean 6.67
_diffrn_measured_fraction_theta_full 0.990
_diffrn_measured_fraction_theta_max 0.992
_diffrn_measurement_device 'Stoe IPDS-2t diffractometer'
_diffrn_measurement_method '\w-rotation,\w-incr.=1\%,319 exposures'
_diffrn_radiation_collimation '0.5 mm diameter monocapillary'
_diffrn_radiation_monochromator 'planar graphite'
_diffrn_radiation_source 'long fine focus sealed x-ray tube'
_diffrn_radiation_type MoK\a
_diffrn_radiation_wavelength 0.71073
_diffrn_reflns_av_R_equivalents 0.0940
_diffrn_reflns_av_sigmaI/netI 0.0553
_diffrn_reflns_limit_h_max 11
_diffrn_reflns_limit_h_min -11
_diffrn_reflns_limit_k_max 11
_diffrn_reflns_limit_k_min -10
_diffrn_reflns_limit_l_max 27
_diffrn_reflns_limit_l_min -27
_diffrn_reflns_number 14880
_diffrn_reflns_theta_full 25.00
_diffrn_reflns_theta_max 27.50
_diffrn_reflns_theta_min 2.50
_diffrn_standards_decay_% 0
_diffrn_standards_interval_count 0
_diffrn_standards_interval_time 0
_diffrn_standards_number 0
_exptl_absorpt_coefficient_mu 2.545
_exptl_absorpt_correction_T_max 0.6573
_exptl_absorpt_correction_T_min 0.5575
_exptl_absorpt_correction_type multi-scan
_exptl_absorpt_process_details 'PLATON, 1990'
_exptl_crystal_colour colorless
_exptl_crystal_density_diffrn 1.509
_exptl_crystal_description block
_exptl_crystal_F_000 760
_exptl_crystal_size_max 0.26
_exptl_crystal_size_mid 0.18
_exptl_crystal_size_min 0.18
_refine_diff_density_max 0.327
_refine_diff_density_min -0.500
_refine_diff_density_rms 0.081
_refine_ls_abs_structure_details 'Flack H D (1983), Acta Cryst. A39, 876-881'
_refine_ls_abs_structure_Flack 0.008(11)
_refine_ls_extinction_method none
_refine_ls_goodness_of_fit_ref 1.150
_refine_ls_hydrogen_treatment constr
_refine_ls_matrix_type full
_refine_ls_number_parameters 206
_refine_ls_number_reflns 3723
_refine_ls_number_restraints 54
_refine_ls_restrained_S_all 1.145
_refine_ls_R_factor_all 0.0451
_refine_ls_R_factor_gt 0.0404
_refine_ls_shift/su_max 0.001
_refine_ls_shift/su_mean 0.000
_refine_ls_structure_factor_coef Fsqd
_refine_ls_weighting_details 'calc w=1/[\s^2^(Fo^2^)+(0.0361P)^2^+1.3377P] where P=(Fo^2^+2Fc^2^)/3'
_refine_ls_weighting_scheme calc
_refine_ls_wR_factor_gt 0.0811
_refine_ls_wR_factor_ref 0.0924
_reflns_number_gt 3499
_reflns_number_total 3723
_reflns_threshold_expression >2sigma(I)
_cod_data_source_file jo202558f_d30.cif
_cod_data_source_block 58cyi
_cod_database_code 4027036

loop_
_symmetry_equiv_pos_as_xyz
'x, y, z'
'-x+1/2, -y, z+1/2'
'x+1/2, -y+1/2, -z'
'-x, y+1/2, -z+1/2'

loop_
_atom_site_label
_atom_site_type_symbol
_atom_site_fract_x
_atom_site_fract_y
_atom_site_fract_z
_atom_site_U_iso_or_equiv
_atom_site_adp_type
_atom_site_occupancy
_atom_site_symmetry_multiplicity
_atom_site_calc_flag
_atom_site_refinement_flags
_atom_site_disorder_assembly
_atom_site_disorder_group
Br1 Br -0.08466(4) -0.37424(4) 0.406324(18) 0.03125(10) Uani 1 1 d . . .
O1 O 0.4098(3) 0.2025(2) 0.35527(9) 0.0175(4) Uani 1 1 d . A .
O2 O 0.4872(3) 0.5913(3) 0.30700(9) 0.0223(5) Uani 1 1 d . . .
O3 O 0.1818(2) 0.3111(3) 0.32243(10) 0.0195(4) Uani 1 1 d . A .
O4 O 0.6352(3) 0.3399(3) 0.43718(12) 0.0346(7) Uani 1 1 d . . .
C1 C 0.0280(4) -0.2028(4) 0.37852(16) 0.0228(6) Uani 1 1 d . . .
C2 C 0.1110(4) -0.1209(5) 0.42276(14) 0.0282(7) Uani 1 1 d . . .
H2 H 0.1122 -0.1507 0.4664 0.034 Uiso 1 1 calc R . .
C3 C 0.1921(3) 0.0043(4) 0.40300(16) 0.0240(6) Uani 1 1 d . . .
H3 H 0.2481 0.0616 0.4334 0.029 Uiso 1 1 calc R . .
C4 C 0.1927(3) 0.0478(4) 0.33875(14) 0.0175(6) Uani 1 1 d . . .
C5 C 0.2789(3) 0.1842(4) 0.31697(13) 0.0166(6) Uani 1 1 d . . .
H5 H 0.3098 0.1709 0.2713 0.020 Uiso 1 1 calc R . .
C6 C 0.4995(3) 0.3286(4) 0.33425(13) 0.0181(6) Uani 1 1 d . . .
H6 H 0.5221 0.3115 0.2880 0.022 Uiso 1 1 calc R A .
C7 C 0.4036(4) 0.4718(4) 0.33840(12) 0.0183(6) Uani 1 1 d . A .
C8 C 0.4810(4) 0.7255(4) 0.34571(14) 0.0233(7) Uani 1 1 d . . .
H8A H 0.3903 0.7870 0.3351 0.028 Uiso 1 1 calc R . .
H8B H 0.5733 0.7881 0.3396 0.028 Uiso 1 1 calc R . .
C9 C 0.4719(4) 0.6664(4) 0.41372(14) 0.0214(6) Uani 1 1 d . A .
H9A H 0.4271 0.7428 0.4428 0.026 Uiso 1 1 calc R . .
H9B H 0.5734 0.6368 0.4299 0.026 Uiso 1 1 calc R . .
C10 C 0.3680(3) 0.5290(3) 0.40664(15) 0.0181(5) Uani 1 1 d . . .
H10A H 0.2598 0.5581 0.4108 0.022 Uiso 1 1 calc R A .
H10B H 0.3921 0.4508 0.4390 0.022 Uiso 1 1 calc R . .
C11 C 0.2583(4) 0.4434(4) 0.29985(14) 0.0219(6) Uani 1 1 d . . .
H11A H 0.1900 0.5320 0.3037 0.026 Uiso 1 1 calc R A .
H11B H 0.2844 0.4304 0.2542 0.026 Uiso 1 1 calc R . .
C12 C 0.6517(4) 0.3256(4) 0.36931(17) 0.0259(7) Uani 1 1 d . A .
H12 H 0.7151 0.4119 0.3535 0.031 Uiso 1 1 calc R . .
C13A C 0.6473(11) 0.1834(11) 0.4680(5) 0.0309(16) Uani 0.497(8) 1 d PDU A 1
H13A H 0.5539 0.1226 0.4619 0.037 Uiso 0.497(8) 1 calc PR A 1
H13B H 0.6726 0.1893 0.5140 0.037 Uiso 0.497(8) 1 calc PR A 1
C14A C 0.7801(11) 0.1243(12) 0.4281(4) 0.0409(16) Uani 0.497(8) 1 d PDU A 1
H14A H 0.7868 0.0125 0.4304 0.049 Uiso 0.497(8) 1 calc PR A 1
H14B H 0.8776 0.1684 0.4426 0.049 Uiso 0.497(8) 1 calc PR A 1
C13B C 0.7095(13) 0.2206(10) 0.4653(5) 0.0309(16) Uani 0.503(8) 1 d PDU A 2
H13C H 0.6563 0.1901 0.5050 0.037 Uiso 0.503(8) 1 calc PR A 2
H13D H 0.8147 0.2504 0.4765 0.037 Uiso 0.503(8) 1 calc PR A 2
C14B C 0.7121(12) 0.0902(10) 0.4186(4) 0.0409(16) Uani 0.503(8) 1 d PDU A 2
H14C H 0.7949 0.0176 0.4280 0.049 Uiso 0.503(8) 1 calc PR A 2
H14D H 0.6136 0.0359 0.4172 0.049 Uiso 0.503(8) 1 calc PR A 2
C15 C 0.7410(4) 0.1772(5) 0.35912(19) 0.0347(9) Uani 1 1 d DU . .
H15A H 0.8346 0.1955 0.3340 0.042 Uiso 1 1 calc R A 1
H15B H 0.6780 0.1009 0.3367 0.042 Uiso 1 1 calc R A 1
C16 C 0.1104(4) -0.0376(4) 0.29525(15) 0.0222(6) Uani 1 1 d . . .
H16 H 0.1109 -0.0095 0.2514 0.027 Uiso 1 1 calc R . .
C17 C 0.0270(4) -0.1638(4) 0.31445(16) 0.0249(7) Uani 1 1 d . . .
H17 H -0.0291 -0.2216 0.2843 0.030 Uiso 1 1 calc R . .

loop_
_atom_site_aniso_label
_atom_site_aniso_U_11
_atom_site_aniso_U_22
_atom_site_aniso_U_33
_atom_site_aniso_U_23
_atom_site_aniso_U_13
_atom_site_aniso_U_12
Br1 0.02359(15) 0.02723(16) 0.04294(18) -0.00639(16) 0.00486(14) -0.00999(13)
O1 0.0168(9) 0.0176(11) 0.0182(9) -0.0005(8) -0.0054(9) -0.0000(9)
O2 0.0327(12) 0.0196(13) 0.0145(9) 0.0003(8) 0.0037(8) -0.0054(9)
O3 0.0187(10) 0.0186(11) 0.0212(10) 0.0001(8) -0.0030(8) 0.0013(9)
O4 0.0441(14) 0.0305(16) 0.0293(12) -0.0137(11) -0.0203(11) 0.0183(11)
C1 0.0180(13) 0.0171(16) 0.0334(16) -0.0053(13) 0.0033(12) -0.0006(12)
C2 0.0281(16) 0.0377(19) 0.0189(13) -0.0079(14) 0.0060(10) -0.0100(16)
C3 0.0250(14) 0.0297(17) 0.0174(13) -0.0079(14) 0.0024(13) -0.0093(12)
C4 0.0170(14) 0.0160(16) 0.0195(13) -0.0042(11) -0.0008(11) 0.0034(12)
C5 0.0168(13) 0.0189(15) 0.0141(12) -0.0050(11) -0.0021(10) 0.0024(11)
C6 0.0180(13) 0.0193(15) 0.0171(13) -0.0034(11) -0.0001(10) -0.0024(11)
C7 0.0205(14) 0.0226(15) 0.0117(11) -0.0010(10) 0.0015(11) -0.0029(13)
C8 0.0349(17) 0.0181(16) 0.0169(13) -0.0013(11) -0.0004(12) -0.0042(13)
C9 0.0261(13) 0.0230(16) 0.0151(13) -0.0006(11) 0.0009(11) 0.0036(11)
C10 0.0213(13) 0.0189(13) 0.0140(11) -0.0016(12) 0.0017(11) 0.0038(10)
C11 0.0248(15) 0.0260(17) 0.0149(13) 0.0024(12) -0.0054(11) 0.0035(13)
C12 0.0195(14) 0.0268(19) 0.0314(17) -0.0083(14) -0.0066(12) 0.0006(13)
C13A 0.047(5) 0.016(4) 0.030(2) -0.002(3) -0.010(4) 0.008(3)
C14A 0.041(4) 0.029(4) 0.053(3) -0.012(3) -0.010(3) 0.016(3)
C13B 0.047(5) 0.016(4) 0.030(2) -0.002(3) -0.010(4) 0.008(3)
C14B 0.041(4) 0.029(4) 0.053(3) -0.012(3) -0.010(3) 0.016(3)
C15 0.0229(16) 0.037(2) 0.044(2) -0.0166(17) -0.0054(15) 0.0096(16)
C16 0.0237(16) 0.0207(15) 0.0221(14) -0.0036(12) -0.0086(12) 0.0024(12)
C17 0.0245(15) 0.0206(17) 0.0296(16) -0.0079(12) -0.0125(12) -0.0002(12)

loop_
_atom_type_symbol
_atom_type_description
_atom_type_scat_dispersion_real
_atom_type_scat_dispersion_imag
_atom_type_scat_source
C C 0.0033 0.0016 'International Tables Vol C Tables 4.2.6.8 and 6.1.1.4'
H H 0.0000 0.0000 'International Tables Vol C Tables 4.2.6.8 and 6.1.1.4'
Br Br -0.2901 2.4595 'International Tables Vol C Tables 4.2.6.8 and 6.1.1.4'
O O 0.0106 0.0060 'International Tables Vol C Tables 4.2.6.8 and 6.1.1.4'

loop_
_geom_angle_atom_site_label_1
_geom_angle_atom_site_label_2
_geom_angle_atom_site_label_3
_geom_angle
C5 O1 C6 111.3(2)
C8 O2 C7 109.1(2)
C5 O3 C11 109.7(2)
C13B O4 C12 108.0(5)
C13B O4 C13A 24.8(5)
C12 O4 C13A 109.3(4)
C2 C1 C17 121.5(3)
C2 C1 Br1 119.1(3)
C17 C1 Br1 119.4(2)
C3 C2 C1 119.4(3)
C3 C2 H2 120.3
C1 C2 H2 120.3
C2 C3 C4 120.7(3)
C2 C3 H3 119.6
C4 C3 H3 119.6
C16 C4 C3 118.7(3)
C16 C4 C5 120.2(3)
C3 C4 C5 121.1(3)
O1 C5 O3 110.9(2)
O1 C5 C4 109.4(2)
O3 C5 C4 107.9(2)
O1 C5 H5 109.5
O3 C5 H5 109.5
C4 C5 H5 109.5
O1 C6 C7 108.8(2)
O1 C6 C12 108.8(3)
C7 C6 C12 118.2(3)
O1 C6 H6 106.8
C7 C6 H6 106.8
C12 C6 H6 106.8
O2 C7 C6 107.4(2)
O2 C7 C11 107.7(2)
C6 C7 C11 107.2(3)
O2 C7 C10 106.5(2)
C6 C7 C10 115.8(2)
C11 C7 C10 111.8(3)
O2 C8 C9 104.3(3)
O2 C8 H8A 110.9
C9 C8 H8A 110.9
O2 C8 H8B 110.9
C9 C8 H8B 110.9
H8A C8 H8B 108.9
C8 C9 C10 102.4(2)
C8 C9 H9A 111.3
C10 C9 H9A 111.3
C8 C9 H9B 111.3
C10 C9 H9B 111.3
H9A C9 H9B 109.2
C9 C10 C7 103.2(2)
C9 C10 H10A 111.1
C7 C10 H10A 111.1
C9 C10 H10B 111.1
C7 C10 H10B 111.1
H10A C10 H10B 109.1
O3 C11 C7 110.7(2)
O3 C11 H11A 109.5
C7 C11 H11A 109.5
O3 C11 H11B 109.5
C7 C11 H11B 109.5
H11A C11 H11B 108.1
O4 C12 C6 112.7(3)
O4 C12 C15 105.3(3)
C6 C12 C15 113.2(3)
O4 C12 H12 108.5
C6 C12 H12 108.5
C15 C12 H12 108.5
O4 C13A C14A 97.6(7)
O4 C13A H13A 112.3
C14A C13A H13A 112.3
O4 C13A H13B 112.3
C14A C13A H13B 112.3
H13A C13A H13B 109.8
C13A C14A C15 103.6(6)
C13A C14A H14A 111.0
C15 C14A H14A 111.0
C13A C14A H14B 111.0
C15 C14A H14B 111.0
H14A C14A H14B 109.0
O4 C13B C14B 108.3(7)
O4 C13B H13C 110.0
C14B C13B H13C 110.0
O4 C13B H13D 110.0
C14B C13B H13D 110.0
H13C C13B H13D 108.4
C15 C14B C13B 98.7(7)
C15 C14B H14C 112.0
C13B C14B H14C 112.0
C15 C14B H14D 112.0
C13B C14B H14D 112.0
H14C C14B H14D 109.7
C14B C15 C12 103.7(4)
C14B C15 C14A 26.4(4)
C12 C15 C14A 103.9(4)
C14B C15 H15A 132.2
C12 C15 H15A 111.0
C14A C15 H15A 111.0
C14B C15 H15B 87.0
C12 C15 H15B 111.0
C14A C15 H15B 111.0
H15A C15 H15B 109.0
C4 C16 C17 121.4(3)
C4 C16 H16 119.3
C17 C16 H16 119.3
C1 C17 C16 118.3(3)
C1 C17 H17 120.8
C16 C17 H17 120.8

loop_
_geom_bond_atom_site_label_1
_geom_bond_atom_site_label_2
_geom_bond_distance
Br1 C1 1.901(3)
O1 C5 1.412(3)
O1 C6 1.434(4)
O2 C8 1.436(4)
O2 C7 1.444(4)
O3 C5 1.413(4)
O3 C11 1.429(4)
O4 C13B 1.373(10)
O4 C12 1.434(4)
O4 C13A 1.529(11)
C1 C2 1.383(5)
C1 C17 1.385(5)
C2 C3 1.379(5)
C2 H2 0.9500
C3 C4 1.399(4)
C3 H3 0.9500
C4 C16 1.386(4)
C4 C5 1.495(4)
C5 H5 1.0000
C6 C7 1.523(4)
C6 C12 1.526(4)
C6 H6 1.0000
C7 C11 1.532(4)
C7 C10 1.547(4)
C8 C9 1.518(4)
C8 H8A 0.9900
C8 H8B 0.9900
C9 C10 1.526(4)
C9 H9A 0.9900
C9 H9B 0.9900
C10 H10A 0.9900
C10 H10B 0.9900
C11 H11A 0.9900
C11 H11B 0.9900
C12 C15 1.543(5)
C12 H12 1.0000
C13A C14A 1.528(10)
C13A H13A 0.9900
C13A H13B 0.9900
C14A C15 1.555(9)
C14A H14A 0.9900
C14A H14B 0.9900
C13B C14B 1.511(10)
C13B H13C 0.9900
C13B H13D 0.9900
C14B C15 1.485(9)
C14B H14C 0.9900
C14B H14D 0.9900
C15 H15A 0.9900
C15 H15B 0.9900
C16 C17 1.393(5)
C16 H16 0.9500
C17 H17 0.9500

loop_
_geom_torsion_atom_site_label_1
_geom_torsion_atom_site_label_2
_geom_torsion_atom_site_label_3
_geom_torsion_atom_site_label_4
_geom_torsion
C17 C1 C2 C3 1.4(5)
Br1 C1 C2 C3 -179.5(3)
C1 C2 C3 C4 -0.9(5)
C2 C3 C4 C16 -0.1(5)
C2 C3 C4 C5 179.4(3)
C6 O1 C5 O3 -63.6(3)
C6 O1 C5 C4 177.5(2)
C11 O3 C5 O1 62.3(3)
C11 O3 C5 C4 -177.9(2)
C16 C4 C5 O1 -148.3(3)
C3 C4 C5 O1 32.2(4)
C16 C4 C5 O3 91.0(3)
C3 C4 C5 O3 -88.5(3)
C5 O1 C6 C7 60.0(3)
C5 O1 C6 C12 -170.1(2)
C8 O2 C7 C6 -135.3(2)
C8 O2 C7 C11 109.5(3)
C8 O2 C7 C10 -10.5(3)
O1 C6 C7 O2 -170.4(2)
C12 C6 C7 O2 64.9(3)
O1 C6 C7 C11 -54.9(3)
C12 C6 C7 C11 -179.5(3)
O1 C6 C7 C10 70.7(3)
C12 C6 C7 C10 -54.0(4)
C7 O2 C8 C9 30.9(3)
O2 C8 C9 C10 -38.5(3)
C8 C9 C10 C7 31.3(3)
O2 C7 C10 C9 -13.8(3)
C6 C7 C10 C9 105.6(3)
C11 C7 C10 C9 -131.2(3)
C5 O3 C11 C7 -59.2(3)
O2 C7 C11 O3 171.0(2)
C6 C7 C11 O3 55.7(3)
C10 C7 C11 O3 -72.3(3)
C13B O4 C12 C6 126.1(5)
C13A O4 C12 C6 100.0(5)
C13B O4 C12 C15 2.3(6)
C13A O4 C12 C15 -23.8(5)
O1 C6 C12 O4 -61.6(4)
C7 C6 C12 O4 63.1(4)
O1 C6 C12 C15 57.8(4)
C7 C6 C12 C15 -177.6(3)
C13B O4 C13A C14A -49.0(13)
C12 O4 C13A C14A 42.2(7)
O4 C13A C14A C15 -42.6(9)
C12 O4 C13B C14B -26.6(9)
C13A O4 C13B C14B 70.7(14)
O4 C13B C14B C15 39.7(10)
C13B C14B C15 C12 -35.7(8)
C13B C14B C15 C14A 58.0(11)
O4 C12 C15 C14B 22.7(5)
C6 C12 C15 C14B -100.9(5)
O4 C12 C15 C14A -4.6(6)
C6 C12 C15 C14A -128.1(5)
C13A C14A C15 C14B -62.2(11)
C13A C14A C15 C12 30.7(9)
C3 C4 C16 C17 0.6(5)
C5 C4 C16 C17 -178.9(3)
C2 C1 C17 C16 -1.0(5)
Br1 C1 C17 C16 180.0(2)
C4 C16 C17 C1 -0.1(5)
